data_7120317
loop_
_publ_author_name
'Lemp, Otfried'
'Balmer, Markus'
'Reiter, Kevin'
'Weigend, Florian'
'von H\"anisch, Carsten'

_publ_section_title
;
 An NHC--phosphinidenyl as a synthon for new group 13/15 compounds
;
_journal_name_full 'Chem. Commun.'
_journal_paper_doi 10.1039/C7CC04422D
_journal_year 2017
_chemical_formula_moiety 'C37 H62 Cl Ga2 N2 P'
_chemical_formula_sum 'C37 H62 Cl Ga2 N2 P'
_chemical_formula_weight 740.74
_space_group_crystal_system triclinic
_space_group_IT_number 2
_space_group_name_Hall '-P 1'
_space_group_name_H-M_alt 'P -1'
_symmetry_space_group_name_Hall '-P 1'
_symmetry_space_group_name_H-M 'P -1'
_atom_sites_solution_hydrogens geom
_atom_sites_solution_primary direct
_audit_creation_date 2016-05-17
_audit_creation_method
;
Olex2 1.2
(compiled 2016.02.19 svn.r3266 for OlexSys, GUI svn.r5155)
;
_audit_update_record
;
2017-03-10 deposited with the CCDC.
2017-06-15 downloaded from the CCDC.
;
_cell_angle_alpha 84.726(2)
_cell_angle_beta 83.754(2)
_cell_angle_gamma 61.541(2)
_cell_formula_units_Z 2
_cell_length_a 9.7012(6)
_cell_length_b 9.8809(4)
_cell_length_c 23.0792(12)
_cell_measurement_reflns_used 9686
_cell_measurement_temperature 100(2)
_cell_measurement_theta_max 31.122
_cell_measurement_theta_min 2.347
_cell_volume 1931.38(18)
_computing_molecular_graphics 'Olex2 (Dolomanov et al., 2009)'
_computing_publication_material 'Olex2 (Dolomanov et al., 2009)'
_computing_structure_refinement 'XL (Sheldrick, 2008)'
_computing_structure_solution 'ShelXT (Sheldrick, 2015)'
_diffrn_ambient_temperature 100.0
_diffrn_measured_fraction_theta_full 0.999
_diffrn_measured_fraction_theta_max 0.882
_diffrn_measurement_device_type 'Bruker APEX-II CCD'
_diffrn_measurement_method '\f and \w scans'
_diffrn_radiation_type MoK\a
_diffrn_radiation_wavelength 0.71073
_diffrn_reflns_av_R_equivalents 0.0389
_diffrn_reflns_av_unetI/netI 0.0360
_diffrn_reflns_Laue_measured_fraction_full 0.999
_diffrn_reflns_Laue_measured_fraction_max 0.882
_diffrn_reflns_limit_h_max 13
_diffrn_reflns_limit_h_min -14
_diffrn_reflns_limit_k_max 14
_diffrn_reflns_limit_k_min -14
_diffrn_reflns_limit_l_max 34
_diffrn_reflns_limit_l_min -34
_diffrn_reflns_number 81566
_diffrn_reflns_point_group_measured_fraction_full 0.999
_diffrn_reflns_point_group_measured_fraction_max 0.882
_diffrn_reflns_theta_full 26.000
_diffrn_reflns_theta_max 31.939
_diffrn_reflns_theta_min 2.347
_diffrn_standards_number 0
_exptl_absorpt_coefficient_mu 1.532
_exptl_absorpt_correction_T_max 0.7463
_exptl_absorpt_correction_T_min 0.6370
_exptl_absorpt_correction_type multi-scan
_exptl_absorpt_process_details
;
SADABS-2014/5 (Bruker,2014/5) was used for absorption correction.
wR2(int) was 0.1219 before and 0.0485 after correction.
The Ratio of minimum to maximum transmission is 0.8535.
The \l/2 correction factor is 0.00150.
;
_exptl_crystal_colour 'clear white'
_exptl_crystal_colour_lustre clear
_exptl_crystal_colour_primary white
_exptl_crystal_density_diffrn 1.274
_exptl_crystal_description block
_exptl_crystal_F_000 784
_exptl_crystal_size_max 0.328
_exptl_crystal_size_mid 0.278
_exptl_crystal_size_min 0.22
_refine_diff_density_max 0.479
_refine_diff_density_min -0.592
_refine_diff_density_rms 0.078
_refine_ls_extinction_method none
_refine_ls_goodness_of_fit_ref 1.028
_refine_ls_hydrogen_treatment constr
_refine_ls_matrix_type full
_refine_ls_number_parameters 406
_refine_ls_number_reflns 11774
_refine_ls_number_restraints 0
_refine_ls_restrained_S_all 1.028
_refine_ls_R_factor_all 0.0498
_refine_ls_R_factor_gt 0.0327
_refine_ls_shift/su_max 0.001
_refine_ls_shift/su_mean 0.000
_refine_ls_structure_factor_coef Fsqd
_refine_ls_weighting_details 'w=1/[\s^2^(Fo^2^)+(0.0190P)^2^+1.4860P] where P=(Fo^2^+2Fc^2^)/3'
_refine_ls_weighting_scheme calc
_refine_ls_wR_factor_gt 0.0569
_refine_ls_wR_factor_ref 0.0608
_reflns_Friedel_coverage 0.000
_reflns_number_gt 9701
_reflns_number_total 11774
_reflns_threshold_expression 'I > 2\s(I)'
_cod_data_source_file c7cc04422d2.cif
_cod_data_source_block ol440_0m
_cod_database_code 7120317
_shelx_space_group_comment
;
The symmetry employed for this shelxl refinement is uniquely defined
by the following loop, which should always be used as a source of
symmetry information in preference to the above space-group names.
They are only intended as comments.
;
_olex2_refinement_description
;
1. Fixed Uiso
 At 1.2 times of:
  All C(H) groups, All C(H,H) groups
 At 1.5 times of:
  All C(H,H,H) groups
2.a Secondary CH2 refined with riding coordinates:
 C3(H3A,H3B), C2(H2A,H2B)
2.b Aromatic/amide H refined with riding coordinates:
 C17(H17), C6(H6), C8(H8), C15(H15)
2.c Idealised Me refined as rotating group:
 C31(H31A,H31B,H31C), C28(H28A,H28B,H28C), C27(H27A,H27B,H27C), C36(H36A,H36B,
 H36C), C19(H19A,H19B,H19C), C10(H10A,H10B,H10C), C35(H35A,H35B,H35C), C33(H33A,
 H33B,H33C), C32(H32A,H32B,H32C), C37(H37A,H37B,H37C), C24(H24A,H24B,H24C),
 C25(H25A,H25B,H25C), C29(H29A,H29B,H29C), C11(H11A,H11B,H11C), C12(H12A,H12B,
 H12C), C21(H21A,H21B,H21C), C23(H23A,H23B,H23C), C20(H20A,H20B,H20C)
;
_shelx_shelxl_version_number 2014/7
_olex2_submission_special_instructions 'No special instructions were received'

loop_
_space_group_symop_operation_xyz
'x, y, z'
'-x, -y, -z'

loop_
_atom_site_label
_atom_site_type_symbol
_atom_site_fract_x
_atom_site_fract_y
_atom_site_fract_z
_atom_site_U_iso_or_equiv
_atom_site_adp_type
_atom_site_occupancy
_atom_site_site_symmetry_order
_atom_site_calc_flag
_atom_site_refinement_flags_posn
Ga2 Ga 0.55348(2) 0.39799(2) 0.17036(2) 0.00923(4) Uani 1 1 d .
Ga1 Ga 0.57796(2) 0.39238(2) 0.32962(2) 0.00914(4) Uani 1 1 d .
Cl1 Cl 0.67700(4) 0.20846(4) 0.25103(2) 0.01181(7) Uani 1 1 d .
P1 P 0.49126(5) 0.57099(4) 0.24668(2) 0.01283(8) Uani 1 1 d .
N1 N 0.35086(13) 0.85503(13) 0.18926(5) 0.0098(2) Uani 1 1 d .
N2 N 0.23916(14) 0.85652(13) 0.27833(5) 0.0111(2) Uani 1 1 d .
C1 C 0.35322(16) 0.76634(16) 0.23911(6) 0.0085(2) Uani 1 1 d .
C30 C 0.36515(17) 0.37858(16) 0.15137(6) 0.0117(3) Uani 1 1 d .
C14 C 0.05039(17) 0.77627(17) 0.32417(6) 0.0135(3) Uani 1 1 d .
C13 C 0.17027(16) 0.81350(16) 0.33022(6) 0.0114(3) Uani 1 1 d .
C34 C 0.73927(17) 0.34924(17) 0.11214(6) 0.0124(3) Uani 1 1 d .
C4 C 0.48754(16) 0.84060(16) 0.15344(6) 0.0103(3) Uani 1 1 d .
C26 C 0.77645(17) 0.38538(17) 0.35298(6) 0.0136(3) Uani 1 1 d .
C31 C 0.25026(18) 0.53264(18) 0.12278(7) 0.0174(3) Uani 1 1 d .
H31A H 0.2258 0.6164 0.1483 0.026 Uiso 1 1 calc GR
H31B H 0.1533 0.5299 0.1165 0.026 Uiso 1 1 calc GR
H31C H 0.2983 0.5500 0.0852 0.026 Uiso 1 1 calc GR
C17 C 0.11780(19) 0.81551(19) 0.43405(7) 0.0196(3) Uani 1 1 d .
H17 H 0.1411 0.8276 0.4716 0.024 Uiso 1 1 calc R
C28 C 0.87471(17) 0.40817(18) 0.30016(7) 0.0163(3) Uani 1 1 d .
H28A H 0.9026 0.3280 0.2725 0.024 Uiso 1 1 calc GR
H28B H 0.9708 0.4014 0.3131 0.024 Uiso 1 1 calc GR
H28C H 0.8136 0.5097 0.2811 0.024 Uiso 1 1 calc GR
C6 C 0.74006(17) 0.83273(17) 0.14247(7) 0.0145(3) Uani 1 1 d .
H6 H 0.8266 0.8301 0.1592 0.017 Uiso 1 1 calc R
C9 C 0.48606(17) 0.84143(16) 0.09282(6) 0.0132(3) Uani 1 1 d .
C22 C 0.45373(18) 0.31572(17) 0.38620(6) 0.0140(3) Uani 1 1 d .
C27 C 0.7346(2) 0.5123(2) 0.39530(7) 0.0235(4) Uani 1 1 d .
H27A H 0.6739 0.6133 0.3758 0.035 Uiso 1 1 calc GR
H27B H 0.8313 0.5053 0.4077 0.035 Uiso 1 1 calc GR
H27C H 0.6717 0.4996 0.4295 0.035 Uiso 1 1 calc GR
C3 C 0.15765(17) 1.01910(17) 0.25678(7) 0.0160(3) Uani 1 1 d .
H3A H 0.1918 1.0830 0.2757 0.019 Uiso 1 1 calc R
H3B H 0.0421 1.0627 0.2635 0.019 Uiso 1 1 calc R
C5 C 0.61046(17) 0.84518(16) 0.17886(6) 0.0118(3) Uani 1 1 d .
C36 C 0.85475(19) 0.3963(2) 0.13253(7) 0.0197(3) Uani 1 1 d .
H36A H 0.8009 0.5074 0.1382 0.030 Uiso 1 1 calc GR
H36B H 0.9429 0.3712 0.1030 0.030 Uiso 1 1 calc GR
H36C H 0.8943 0.3405 0.1694 0.030 Uiso 1 1 calc GR
C19 C 0.01114(19) 0.7600(2) 0.26477(7) 0.0190(3) Uani 1 1 d .
H19A H -0.0461 0.8624 0.2457 0.028 Uiso 1 1 calc GR
H19B H -0.0544 0.7085 0.2688 0.028 Uiso 1 1 calc GR
H19C H 0.1084 0.6987 0.2411 0.028 Uiso 1 1 calc GR
C10 C 0.60141(17) 0.87096(17) 0.24285(6) 0.0137(3) Uani 1 1 d .
H10A H 0.4933 0.9443 0.2557 0.021 Uiso 1 1 calc GR
H10B H 0.6721 0.9125 0.2491 0.021 Uiso 1 1 calc GR
H10C H 0.6329 0.7729 0.2653 0.021 Uiso 1 1 calc GR
C7 C 0.74652(18) 0.82403(17) 0.08216(7) 0.0158(3) Uani 1 1 d .
C35 C 0.82372(18) 0.17548(17) 0.10318(7) 0.0172(3) Uani 1 1 d .
H35A H 0.8600 0.1195 0.1404 0.026 Uiso 1 1 calc GR
H35B H 0.9141 0.1500 0.0747 0.026 Uiso 1 1 calc GR
H35C H 0.7510 0.1459 0.0888 0.026 Uiso 1 1 calc GR
C33 C 0.41131(18) 0.25196(18) 0.10852(7) 0.0172(3) Uani 1 1 d .
H33A H 0.4611 0.2749 0.0724 0.026 Uiso 1 1 calc GR
H33B H 0.3171 0.2473 0.0997 0.026 Uiso 1 1 calc GR
H33C H 0.4853 0.1526 0.1260 0.026 Uiso 1 1 calc GR
C32 C 0.28280(18) 0.34521(18) 0.20688(7) 0.0164(3) Uani 1 1 d .
H32A H 0.3521 0.2429 0.2236 0.025 Uiso 1 1 calc GR
H32B H 0.1853 0.3482 0.1974 0.025 Uiso 1 1 calc GR
H32C H 0.2582 0.4231 0.2352 0.025 Uiso 1 1 calc GR
C8 C 0.61678(18) 0.83328(17) 0.05805(6) 0.0161(3) Uani 1 1 d .
H8 H 0.6171 0.8341 0.0168 0.019 Uiso 1 1 calc R
C15 C -0.03439(18) 0.75951(18) 0.37462(7) 0.0178(3) Uani 1 1 d .
H15 H -0.1158 0.7337 0.3713 0.021 Uiso 1 1 calc R
C2 C 0.20945(17) 1.00739(17) 0.19179(7) 0.0152(3) Uani 1 1 d .
H2A H 0.1270 1.0117 0.1687 0.018 Uiso 1 1 calc R
H2B H 0.2351 1.0908 0.1773 0.018 Uiso 1 1 calc R
C18 C 0.20572(17) 0.83432(17) 0.38475(7) 0.0149(3) Uani 1 1 d .
C37 C 0.68059(19) 0.43428(18) 0.05337(6) 0.0178(3) Uani 1 1 d .
H37A H 0.6056 0.4054 0.0405 0.027 Uiso 1 1 calc GR
H37B H 0.7700 0.4058 0.0242 0.027 Uiso 1 1 calc GR
H37C H 0.6288 0.5458 0.0581 0.027 Uiso 1 1 calc GR
C24 C 0.5478(2) 0.14007(19) 0.39506(8) 0.0231(4) Uani 1 1 d .
H24A H 0.5616 0.0920 0.3581 0.035 Uiso 1 1 calc GR
H24B H 0.4908 0.1035 0.4245 0.035 Uiso 1 1 calc GR
H24C H 0.6510 0.1125 0.4082 0.035 Uiso 1 1 calc GR
C25 C 0.2939(2) 0.3546(2) 0.36562(7) 0.0243(4) Uani 1 1 d .
H25A H 0.2332 0.4662 0.3583 0.036 Uiso 1 1 calc GR
H25B H 0.2367 0.3203 0.3958 0.036 Uiso 1 1 calc GR
H25C H 0.3094 0.3022 0.3296 0.036 Uiso 1 1 calc GR
C16 C -0.00286(19) 0.77959(19) 0.42956(7) 0.0199(3) Uani 1 1 d .
C29 C 0.87524(19) 0.22788(19) 0.38336(7) 0.0203(3) Uani 1 1 d .
H29A H 0.8198 0.2188 0.4204 0.030 Uiso 1 1 calc GR
H29B H 0.9771 0.2183 0.3908 0.030 Uiso 1 1 calc GR
H29C H 0.8919 0.1459 0.3582 0.030 Uiso 1 1 calc GR
C11 C 0.89097(19) 0.8055(2) 0.04394(7) 0.0249(4) Uani 1 1 d .
H11A H 0.8593 0.8819 0.0112 0.037 Uiso 1 1 calc GR
H11B H 0.9461 0.7017 0.0290 0.037 Uiso 1 1 calc GR
H11C H 0.9611 0.8211 0.0669 0.037 Uiso 1 1 calc GR
C12 C 0.34553(19) 0.85517(19) 0.06530(7) 0.0192(3) Uani 1 1 d .
H12A H 0.3104 0.7848 0.0862 0.029 Uiso 1 1 calc GR
H12B H 0.3747 0.8284 0.0243 0.029 Uiso 1 1 calc GR
H12C H 0.2602 0.9612 0.0675 0.029 Uiso 1 1 calc GR
C21 C 0.3290(2) 0.8832(2) 0.39051(7) 0.0235(4) Uani 1 1 d .
H21A H 0.4169 0.8331 0.3613 0.035 Uiso 1 1 calc GR
H21B H 0.3671 0.8531 0.4297 0.035 Uiso 1 1 calc GR
H21C H 0.2830 0.9953 0.3843 0.035 Uiso 1 1 calc GR
C23 C 0.4291(2) 0.3887(2) 0.44492(7) 0.0254(4) Uani 1 1 d .
H23A H 0.5315 0.3611 0.4589 0.038 Uiso 1 1 calc GR
H23B H 0.3717 0.3506 0.4734 0.038 Uiso 1 1 calc GR
H23C H 0.3685 0.5010 0.4399 0.038 Uiso 1 1 calc GR
C20 C -0.0983(2) 0.7622(2) 0.48345(8) 0.0330(4) Uani 1 1 d .
H20A H -0.0392 0.6599 0.5023 0.050 Uiso 1 1 calc GR
H20B H -0.1981 0.7739 0.4722 0.050 Uiso 1 1 calc GR
H20C H -0.1193 0.8414 0.5107 0.050 Uiso 1 1 calc GR

loop_
_atom_site_aniso_label
_atom_site_aniso_U_11
_atom_site_aniso_U_22
_atom_site_aniso_U_33
_atom_site_aniso_U_23
_atom_site_aniso_U_13
_atom_site_aniso_U_12
Ga2 0.00984(7) 0.00922(7) 0.00785(7) -0.00118(5) 0.00002(5) -0.00385(6)
Ga1 0.01044(8) 0.00898(7) 0.00752(7) -0.00005(5) -0.00042(5) -0.00430(6)
Cl1 0.01473(16) 0.00787(15) 0.01063(15) -0.00064(12) -0.00176(12) -0.00335(13)
P1 0.01772(18) 0.00724(16) 0.00800(16) -0.00063(13) -0.00134(14) -0.00129(14)
N1 0.0082(5) 0.0077(5) 0.0111(5) 0.0016(4) -0.0007(4) -0.0022(4)
N2 0.0105(6) 0.0081(5) 0.0124(6) 0.0002(4) 0.0016(4) -0.0031(5)
C1 0.0081(6) 0.0097(6) 0.0091(6) -0.0015(5) -0.0008(5) -0.0051(5)
C30 0.0117(7) 0.0115(7) 0.0111(6) -0.0006(5) -0.0018(5) -0.0047(5)
C14 0.0114(7) 0.0121(7) 0.0152(7) -0.0027(5) 0.0015(5) -0.0043(6)
C13 0.0085(6) 0.0097(6) 0.0123(6) -0.0006(5) 0.0026(5) -0.0021(5)
C34 0.0123(7) 0.0125(7) 0.0109(6) -0.0020(5) 0.0015(5) -0.0049(6)
C4 0.0106(6) 0.0075(6) 0.0110(6) 0.0006(5) 0.0013(5) -0.0035(5)
C26 0.0137(7) 0.0147(7) 0.0123(7) -0.0014(5) -0.0026(5) -0.0061(6)
C31 0.0158(7) 0.0163(7) 0.0171(7) 0.0022(6) -0.0048(6) -0.0049(6)
C17 0.0200(8) 0.0223(8) 0.0117(7) -0.0007(6) -0.0006(6) -0.0062(7)
C28 0.0126(7) 0.0162(7) 0.0192(7) 0.0003(6) -0.0015(6) -0.0062(6)
C6 0.0113(7) 0.0121(7) 0.0179(7) 0.0027(6) -0.0008(5) -0.0045(6)
C9 0.0167(7) 0.0087(6) 0.0121(7) 0.0011(5) -0.0012(5) -0.0044(6)
C22 0.0169(7) 0.0148(7) 0.0106(6) 0.0009(5) 0.0016(5) -0.0084(6)
C27 0.0252(9) 0.0280(9) 0.0226(8) -0.0111(7) 0.0004(7) -0.0154(7)
C3 0.0121(7) 0.0091(7) 0.0200(7) 0.0003(6) 0.0027(6) -0.0005(6)
C5 0.0122(7) 0.0079(6) 0.0136(7) 0.0020(5) -0.0008(5) -0.0040(5)
C36 0.0179(8) 0.0272(9) 0.0177(8) -0.0051(6) 0.0031(6) -0.0137(7)
C19 0.0159(7) 0.0250(8) 0.0188(8) -0.0062(6) 0.0011(6) -0.0114(7)
C10 0.0140(7) 0.0156(7) 0.0135(7) -0.0007(5) -0.0015(5) -0.0086(6)
C7 0.0141(7) 0.0100(7) 0.0170(7) 0.0031(5) 0.0048(6) -0.0024(6)
C35 0.0141(7) 0.0148(7) 0.0185(7) -0.0032(6) 0.0018(6) -0.0037(6)
C33 0.0185(8) 0.0177(7) 0.0177(7) -0.0049(6) -0.0009(6) -0.0099(6)
C32 0.0166(7) 0.0181(7) 0.0159(7) 0.0011(6) -0.0012(6) -0.0095(6)
C8 0.0216(8) 0.0120(7) 0.0103(7) 0.0010(5) 0.0020(6) -0.0052(6)
C15 0.0144(7) 0.0189(8) 0.0211(8) -0.0016(6) 0.0042(6) -0.0095(6)
C2 0.0113(7) 0.0101(7) 0.0174(7) 0.0035(5) 0.0004(5) -0.0006(5)
C18 0.0115(7) 0.0146(7) 0.0157(7) -0.0007(6) -0.0012(5) -0.0037(6)
C37 0.0206(8) 0.0173(7) 0.0124(7) -0.0005(6) 0.0012(6) -0.0069(6)
C24 0.0275(9) 0.0177(8) 0.0250(8) 0.0054(7) -0.0001(7) -0.0127(7)
C25 0.0214(8) 0.0335(10) 0.0205(8) 0.0091(7) -0.0019(6) -0.0167(8)
C16 0.0186(8) 0.0197(8) 0.0163(7) 0.0011(6) 0.0062(6) -0.0068(6)
C29 0.0176(8) 0.0228(8) 0.0175(7) 0.0045(6) -0.0071(6) -0.0068(7)
C11 0.0177(8) 0.0248(9) 0.0228(8) 0.0033(7) 0.0073(6) -0.0050(7)
C12 0.0235(8) 0.0227(8) 0.0131(7) 0.0020(6) -0.0055(6) -0.0118(7)
C21 0.0199(8) 0.0338(10) 0.0211(8) -0.0045(7) -0.0032(6) -0.0153(7)
C23 0.0376(10) 0.0307(9) 0.0131(7) -0.0040(7) 0.0086(7) -0.0219(8)
C20 0.0329(10) 0.0452(12) 0.0203(9) 0.0017(8) 0.0100(7) -0.0209(9)

loop_
_atom_type_symbol
_atom_type_description
_atom_type_scat_dispersion_real
_atom_type_scat_dispersion_imag
_atom_type_scat_source
C C 0.0033 0.0016 'International Tables Vol C Tables 4.2.6.8 and 6.1.1.4'
H H 0.0000 0.0000 'International Tables Vol C Tables 4.2.6.8 and 6.1.1.4'
Cl Cl 0.1484 0.1585 'International Tables Vol C Tables 4.2.6.8 and 6.1.1.4'
Ga Ga 0.2307 1.6083 'International Tables Vol C Tables 4.2.6.8 and 6.1.1.4'
N N 0.0061 0.0033 'International Tables Vol C Tables 4.2.6.8 and 6.1.1.4'
P P 0.1023 0.0942 'International Tables Vol C Tables 4.2.6.8 and 6.1.1.4'

loop_
_geom_angle_atom_site_label_1
_geom_angle_atom_site_label_2
_geom_angle_atom_site_label_3
_geom_angle
P1 Ga2 Cl1 80.598(13)
C30 Ga2 Cl1 107.57(4)
C30 Ga2 P1 112.49(4)
C34 Ga2 Cl1 101.41(4)
C34 Ga2 P1 121.64(4)
C34 Ga2 C30 121.61(6)
P1 Ga1 Cl1 80.455(13)
C26 Ga1 Cl1 102.78(4)
C26 Ga1 P1 107.64(4)
C22 Ga1 Cl1 103.60(4)
C22 Ga1 P1 128.93(4)
C22 Ga1 C26 120.32(6)
Ga1 Cl1 Ga2 97.146(13)
Ga2 P1 Ga1 100.909(15)
C1 P1 Ga2 121.51(5)
C1 P1 Ga1 133.26(5)
C1 N1 C4 125.05(11)
C1 N1 C2 110.49(11)
C4 N1 C2 118.74(11)
C1 N2 C13 129.58(12)
C1 N2 C3 112.00(11)
C13 N2 C3 117.26(11)
N1 C1 P1 122.40(10)
N2 C1 P1 129.01(10)
N2 C1 N1 108.56(12)
C31 C30 Ga2 107.72(10)
C33 C30 Ga2 111.75(10)
C33 C30 C31 108.28(12)
C32 C30 Ga2 110.75(10)
C32 C30 C31 108.90(12)
C32 C30 C33 109.35(12)
C13 C14 C19 120.74(13)
C15 C14 C13 118.07(14)
C15 C14 C19 121.15(14)
C14 C13 N2 117.95(13)
C18 C13 N2 119.26(13)
C18 C13 C14 121.94(13)
C36 C34 Ga2 112.03(10)
C36 C34 C35 109.40(12)
C36 C34 C37 109.28(13)
C35 C34 Ga2 108.52(10)
C35 C34 C37 108.38(12)
C37 C34 Ga2 109.16(10)
C9 C4 N1 118.49(13)
C9 C4 C5 121.24(13)
C5 C4 N1 119.79(12)
C28 C26 Ga1 111.93(10)
C28 C26 C29 108.89(12)
C27 C26 Ga1 109.98(10)
C27 C26 C28 108.24(13)
C27 C26 C29 109.13(13)
C29 C26 Ga1 108.64(10)
C30 C31 H31A 109.5
C30 C31 H31B 109.5
C30 C31 H31C 109.5
H31A C31 H31B 109.5
H31A C31 H31C 109.5
H31B C31 H31C 109.5
C18 C17 H17 119.1
C16 C17 H17 119.1
C16 C17 C18 121.73(15)
C26 C28 H28A 109.5
C26 C28 H28B 109.5
C26 C28 H28C 109.5
H28A C28 H28B 109.5
H28A C28 H28C 109.5
H28B C28 H28C 109.5
C5 C6 H6 119.0
C5 C6 C7 121.95(14)
C7 C6 H6 119.0
C4 C9 C12 121.18(13)
C8 C9 C4 118.30(14)
C8 C9 C12 120.50(13)
C24 C22 Ga1 109.42(10)
C24 C22 C23 108.70(13)
C25 C22 Ga1 113.23(10)
C25 C22 C24 108.08(13)
C25 C22 C23 109.23(14)
C23 C22 Ga1 108.10(10)
C26 C27 H27A 109.5
C26 C27 H27B 109.5
C26 C27 H27C 109.5
H27A C27 H27B 109.5
H27A C27 H27C 109.5
H27B C27 H27C 109.5
N2 C3 H3A 111.3
N2 C3 H3B 111.3
N2 C3 C2 102.22(11)
H3A C3 H3B 109.2
C2 C3 H3A 111.3
C2 C3 H3B 111.3
C4 C5 C10 121.95(13)
C6 C5 C4 117.99(13)
C6 C5 C10 119.99(13)
C34 C36 H36A 109.5
C34 C36 H36B 109.5
C34 C36 H36C 109.5
H36A C36 H36B 109.5
H36A C36 H36C 109.5
H36B C36 H36C 109.5
C14 C19 H19A 109.5
C14 C19 H19B 109.5
C14 C19 H19C 109.5
H19A C19 H19B 109.5
H19A C19 H19C 109.5
H19B C19 H19C 109.5
C5 C10 H10A 109.5
C5 C10 H10B 109.5
C5 C10 H10C 109.5
H10A C10 H10B 109.5
H10A C10 H10C 109.5
H10B C10 H10C 109.5
C6 C7 C11 120.76(15)
C8 C7 C6 118.35(13)
C8 C7 C11 120.89(14)
C34 C35 H35A 109.5
C34 C35 H35B 109.5
C34 C35 H35C 109.5
H35A C35 H35B 109.5
H35A C35 H35C 109.5
H35B C35 H35C 109.5
C30 C33 H33A 109.5
C30 C33 H33B 109.5
C30 C33 H33C 109.5
H33A C33 H33B 109.5
H33A C33 H33C 109.5
H33B C33 H33C 109.5
C30 C32 H32A 109.5
C30 C32 H32B 109.5
C30 C32 H32C 109.5
H32A C32 H32B 109.5
H32A C32 H32C 109.5
H32B C32 H32C 109.5
C9 C8 H8 119.1
C7 C8 C9 121.76(14)
C7 C8 H8 119.1
C14 C15 H15 119.2
C16 C15 C14 121.67(15)
C16 C15 H15 119.2
N1 C2 C3 102.71(11)
N1 C2 H2A 111.2
N1 C2 H2B 111.2
C3 C2 H2A 111.2
C3 C2 H2B 111.2
H2A C2 H2B 109.1
C13 C18 C17 117.80(14)
C13 C18 C21 121.47(14)
C17 C18 C21 120.66(14)
C34 C37 H37A 109.5
C34 C37 H37B 109.5
C34 C37 H37C 109.5
H37A C37 H37B 109.5
H37A C37 H37C 109.5
H37B C37 H37C 109.5
C22 C24 H24A 109.5
C22 C24 H24B 109.5
C22 C24 H24C 109.5
H24A C24 H24B 109.5
H24A C24 H24C 109.5
H24B C24 H24C 109.5
C22 C25 H25A 109.5
C22 C25 H25B 109.5
C22 C25 H25C 109.5
H25A C25 H25B 109.5
H25A C25 H25C 109.5
H25B C25 H25C 109.5
C17 C16 C20 120.87(16)
C15 C16 C17 118.78(14)
C15 C16 C20 120.35(16)
C26 C29 H29A 109.5
C26 C29 H29B 109.5
C26 C29 H29C 109.5
H29A C29 H29B 109.5
H29A C29 H29C 109.5
H29B C29 H29C 109.5
C7 C11 H11A 109.5
C7 C11 H11B 109.5
C7 C11 H11C 109.5
H11A C11 H11B 109.5
H11A C11 H11C 109.5
H11B C11 H11C 109.5
C9 C12 H12A 109.5
C9 C12 H12B 109.5
C9 C12 H12C 109.5
H12A C12 H12B 109.5
H12A C12 H12C 109.5
H12B C12 H12C 109.5
C18 C21 H21A 109.5
C18 C21 H21B 109.5
C18 C21 H21C 109.5
H21A C21 H21B 109.5
H21A C21 H21C 109.5
H21B C21 H21C 109.5
C22 C23 H23A 109.5
C22 C23 H23B 109.5
C22 C23 H23C 109.5
H23A C23 H23B 109.5
H23A C23 H23C 109.5
H23B C23 H23C 109.5
C16 C20 H20A 109.5
C16 C20 H20B 109.5
C16 C20 H20C 109.5
H20A C20 H20B 109.5
H20A C20 H20C 109.5
H20B C20 H20C 109.5

loop_
_geom_bond_atom_site_label_1
_geom_bond_atom_site_label_2
_geom_bond_distance
Ga2 Cl1 2.4729(4)
Ga2 P1 2.3934(4)
Ga2 C30 2.0224(14)
Ga2 C34 2.0125(14)
Ga1 Cl1 2.4655(4)
Ga1 P1 2.4084(4)
Ga1 C26 2.0237(15)
Ga1 C22 2.0193(14)
P1 C1 1.7536(14)
N1 C1 1.3759(17)
N1 C4 1.4370(18)
N1 C2 1.4772(18)
N2 C1 1.3522(18)
N2 C13 1.4368(18)
N2 C3 1.4769(18)
C30 C31 1.534(2)
C30 C33 1.530(2)
C30 C32 1.529(2)
C14 C13 1.400(2)
C14 C19 1.504(2)
C14 C15 1.395(2)
C13 C18 1.398(2)
C34 C36 1.531(2)
C34 C35 1.533(2)
C34 C37 1.540(2)
C4 C9 1.4001(19)
C4 C5 1.406(2)
C26 C28 1.532(2)
C26 C27 1.532(2)
C26 C29 1.535(2)
C31 H31A 0.9800
C31 H31B 0.9800
C31 H31C 0.9800
C17 H17 0.9500
C17 C18 1.399(2)
C17 C16 1.391(2)
C28 H28A 0.9800
C28 H28B 0.9800
C28 H28C 0.9800
C6 H6 0.9500
C6 C5 1.394(2)
C6 C7 1.395(2)
C9 C8 1.397(2)
C9 C12 1.509(2)
C22 C24 1.534(2)
C22 C25 1.528(2)
C22 C23 1.536(2)
C27 H27A 0.9800
C27 H27B 0.9800
C27 H27C 0.9800
C3 H3A 0.9900
C3 H3B 0.9900
C3 C2 1.526(2)
C5 C10 1.508(2)
C36 H36A 0.9800
C36 H36B 0.9800
C36 H36C 0.9800
C19 H19A 0.9800
C19 H19B 0.9800
C19 H19C 0.9800
C10 H10A 0.9800
C10 H10B 0.9800
C10 H10C 0.9800
C7 C8 1.391(2)
C7 C11 1.514(2)
C35 H35A 0.9800
C35 H35B 0.9800
C35 H35C 0.9800
C33 H33A 0.9800
C33 H33B 0.9800
C33 H33C 0.9800
C32 H32A 0.9800
C32 H32B 0.9800
C32 H32C 0.9800
C8 H8 0.9500
C15 H15 0.9500
C15 C16 1.389(2)
C2 H2A 0.9900
C2 H2B 0.9900
C18 C21 1.509(2)
C37 H37A 0.9800
C37 H37B 0.9800
C37 H37C 0.9800
C24 H24A 0.9800
C24 H24B 0.9800
C24 H24C 0.9800
C25 H25A 0.9800
C25 H25B 0.9800
C25 H25C 0.9800
C16 C20 1.515(2)
C29 H29A 0.9800
C29 H29B 0.9800
C29 H29C 0.9800
C11 H11A 0.9800
C11 H11B 0.9800
C11 H11C 0.9800
C12 H12A 0.9800
C12 H12B 0.9800
C12 H12C 0.9800
C21 H21A 0.9800
C21 H21B 0.9800
C21 H21C 0.9800
C23 H23A 0.9800
C23 H23B 0.9800
C23 H23C 0.9800
C20 H20A 0.9800
C20 H20B 0.9800
C20 H20C 0.9800

loop_
_geom_torsion_atom_site_label_1
_geom_torsion_atom_site_label_2
_geom_torsion_atom_site_label_3
_geom_torsion_atom_site_label_4
_geom_torsion
Ga2 P1 C1 N1 -45.02(13)
Ga2 P1 C1 N2 137.40(11)
Ga1 P1 C1 N1 163.12(8)
Ga1 P1 C1 N2 -14.46(16)
N1 C4 C9 C8 177.61(13)
N1 C4 C9 C12 -0.7(2)
N1 C4 C5 C6 -179.20(12)
N1 C4 C5 C10 -2.4(2)
N2 C13 C18 C17 169.72(13)
N2 C13 C18 C21 -7.3(2)
N2 C3 C2 N1 -18.95(14)
C1 N1 C4 C9 134.71(14)
C1 N1 C4 C5 -53.09(19)
C1 N1 C2 C3 18.65(15)
C1 N2 C13 C14 -82.33(18)
C1 N2 C13 C18 108.04(17)
C1 N2 C3 C2 14.70(16)
C14 C13 C18 C17 0.5(2)
C14 C13 C18 C21 -176.49(14)
C14 C15 C16 C17 -0.8(2)
C14 C15 C16 C20 179.37(16)
C13 N2 C1 P1 -18.5(2)
C13 N2 C1 N1 163.69(13)
C13 N2 C3 C2 -154.21(12)
C13 C14 C15 C16 0.3(2)
C4 N1 C1 P1 -35.37(18)
C4 N1 C1 N2 142.65(13)
C4 N1 C2 C3 -136.06(13)
C4 C9 C8 C7 0.2(2)
C6 C7 C8 C9 -4.0(2)
C9 C4 C5 C6 -7.2(2)
C9 C4 C5 C10 169.62(13)
C3 N2 C1 P1 174.35(11)
C3 N2 C1 N1 -3.49(16)
C3 N2 C13 C14 84.29(17)
C3 N2 C13 C18 -85.34(17)
C5 C4 C9 C8 5.5(2)
C5 C4 C9 C12 -172.81(13)
C5 C6 C7 C8 2.1(2)
C5 C6 C7 C11 -178.07(14)
C19 C14 C13 N2 8.5(2)
C19 C14 C13 C18 177.84(14)
C19 C14 C15 C16 -177.69(15)
C7 C6 C5 C4 3.3(2)
C7 C6 C5 C10 -173.59(13)
C15 C14 C13 N2 -169.55(13)
C15 C14 C13 C18 -0.2(2)
C2 N1 C1 P1 171.87(10)
C2 N1 C1 N2 -10.12(16)
C2 N1 C4 C9 -74.56(17)
C2 N1 C4 C5 97.64(16)
C18 C17 C16 C15 1.1(2)
C18 C17 C16 C20 -179.05(16)
C16 C17 C18 C13 -1.0(2)
C16 C17 C18 C21 176.05(15)
C11 C7 C8 C9 176.25(14)
C12 C9 C8 C7 178.54(14)
